data_7229003
loop_
_publ_author_name
'Ma, Yan'
'Yang, Yong-Sheng'
'Jiang, Yu-Han'
'Li, Yue-Xue'
'Liu, Min'
'Li, Zhong-Feng'
'Han, Hong-Liang'
'Yang, Yu-Ping'
'Xin, Xiu-Lan'
'Jin, Qiong-Hua'

_publ_section_title
;
 Lanthanide contraction and chelating effect on a new family of lanthanide
 complexes with tetrakis(O-isopropyl)methyle-nediphosphonate: synthesis,
 structures and terahertz time-domain spectroscopy
;
_journal_issue 66
_journal_name_full 'RSC Adv.'
_journal_page_first 41651
_journal_paper_doi 10.1039/C7RA07888A
_journal_volume 7
_journal_year 2017
_chemical_formula_sum 'C26 H68 Cl3 La O16 P4'
_chemical_formula_weight 1005.94
_chemical_name_systematic
; 
 ? 
;
_space_group_IT_number 2
_symmetry_cell_setting triclinic
_symmetry_space_group_name_Hall '-P 1'
_symmetry_space_group_name_H-M 'P -1'
_atom_sites_solution_hydrogens geom
_atom_sites_solution_primary direct
_atom_sites_solution_secondary difmap
_audit_creation_method SHELXL-97
_audit_update_record
;
2017-07-07 deposited with the CCDC.
2017-08-18 downloaded from the CCDC.
;
_cell_angle_alpha 107.433(2)
_cell_angle_beta 97.1030(10)
_cell_angle_gamma 98.8000(10)
_cell_formula_units_Z 4
_cell_length_a 13.8000(12)
_cell_length_b 16.7321(14)
_cell_length_c 22.430(2)
_cell_measurement_reflns_used 5888
_cell_measurement_temperature 298(2)
_cell_measurement_theta_max 27.254
_cell_measurement_theta_min 2.524
_cell_volume 4803.6(7)
_computing_cell_refinement 'Bruker SMART'
_computing_data_collection 'Bruker SMART'
_computing_data_reduction 'Bruker SAINT'
_computing_molecular_graphics 'Bruker SHELXTL'
_computing_publication_material 'Bruker SHELXTL'
_computing_structure_refinement 'SHELXL-97 (Sheldrick, 1997)'
_computing_structure_solution 'SHELXS-97 (Sheldrick, 1990)'
_diffrn_ambient_temperature 298(2)
_diffrn_measured_fraction_theta_full 0.985
_diffrn_measured_fraction_theta_max 0.985
_diffrn_measurement_device_type 'CCD area detector'
_diffrn_measurement_method 'phi and omega scans'
_diffrn_radiation_monochromator graphite
_diffrn_radiation_source 'fine-focus sealed tube'
_diffrn_radiation_type MoK\a
_diffrn_radiation_wavelength 0.71073
_diffrn_reflns_av_R_equivalents 0.0334
_diffrn_reflns_av_sigmaI/netI 0.0978
_diffrn_reflns_limit_h_max 16
_diffrn_reflns_limit_h_min -16
_diffrn_reflns_limit_k_max 12
_diffrn_reflns_limit_k_min -19
_diffrn_reflns_limit_l_max 26
_diffrn_reflns_limit_l_min -26
_diffrn_reflns_number 24293
_diffrn_reflns_theta_full 25.02
_diffrn_reflns_theta_max 25.02
_diffrn_reflns_theta_min 2.52
_exptl_absorpt_coefficient_mu 1.244
_exptl_absorpt_correction_T_max 0.7300
_exptl_absorpt_correction_T_min 0.6106
_exptl_absorpt_correction_type multi-scan
_exptl_absorpt_process_details sadabs
_exptl_crystal_density_diffrn 1.391
_exptl_crystal_density_method 'not measured'
_exptl_crystal_description block
_exptl_crystal_F_000 2080
_exptl_crystal_size_max 0.44
_exptl_crystal_size_mid 0.40
_exptl_crystal_size_min 0.27
_refine_diff_density_max 0.549
_refine_diff_density_min -0.997
_refine_diff_density_rms 0.107
_refine_ls_extinction_method none
_refine_ls_goodness_of_fit_ref 1.016
_refine_ls_hydrogen_treatment mixed
_refine_ls_matrix_type full
_refine_ls_number_parameters 933
_refine_ls_number_reflns 16704
_refine_ls_number_restraints 0
_refine_ls_restrained_S_all 1.016
_refine_ls_R_factor_all 0.1131
_refine_ls_R_factor_gt 0.0397
_refine_ls_shift/su_max 0.001
_refine_ls_shift/su_mean 0.000
_refine_ls_structure_factor_coef Fsqd
_refine_ls_weighting_details 'calc w=1/[\s^2^(Fo^2^)+(0.0410P)^2^+0.0000P] where P=(Fo^2^+2Fc^2^)/3'
_refine_ls_weighting_scheme calc
_refine_ls_wR_factor_gt 0.0886
_refine_ls_wR_factor_ref 0.1402
_reflns_number_gt 6499
_reflns_number_total 16704
_reflns_threshold_expression >2sigma(I)
_cod_data_source_file c7ra07888a2.cif
_cod_data_source_block 111115i
_cod_depositor_comments
;
The following automatic conversions were performed:

'_symmetry_cell_setting' value 'Triclinic' changed to 'triclinic'
according to
/home/data/users/saulius/crontab/automatic-downloads/rss-feeds/RSC/lib/dictionaries/cif_core.dic
dictionary named 'cif_core.dic' version 2.4.2 from 2011-04-26.

Automatic conversion script
Id: cif_fix_values 4973 2017-02-22 13:04:09Z antanas 
;
_cod_original_sg_symbol_H-M P-1
_cod_database_code 7229003

loop_
_symmetry_equiv_pos_as_xyz
'x, y, z'
'-x, -y, -z'

loop_
_atom_site_label
_atom_site_type_symbol
_atom_site_fract_x
_atom_site_fract_y
_atom_site_fract_z
_atom_site_U_iso_or_equiv
_atom_site_adp_type
_atom_site_occupancy
_atom_site_symmetry_multiplicity
_atom_site_calc_flag
_atom_site_refinement_flags
La1 La 0.45962(8) 0.05522(7) 0.35766(5) 0.0269(3) Uani 1 1 d .
La2 La 0.04056(8) 0.44485(8) 0.14225(5) 0.0306(3) Uani 1 1 d .
Cl1 Cl 0.4105(4) 0.1544(4) 0.2756(2) 0.0545(15) Uani 1 1 d .
Cl2 Cl 0.0890(3) 0.3462(3) 0.2249(2) 0.0474(14) Uani 1 1 d .
Cl3 Cl 0.9327(4) 0.6794(3) 0.0889(2) 0.0523(15) Uani 1 1 d .
Cl4 Cl 0.2622(4) 0.8546(4) 0.4747(3) 0.0647(17) Uani 1 1 d .
Cl5 Cl 0.2375(4) 0.6455(3) 0.0254(2) 0.0540(15) Uani 1 1 d .
Cl6 Cl 0.4319(4) 0.1787(3) 0.5889(2) 0.0574(15) Uani 1 1 d .
O1 O 0.5240(8) -0.0120(8) 0.2560(5) 0.045(4) Uani 1 1 d .
O2 O 0.6999(9) -0.0156(8) 0.2287(6) 0.060(4) Uani 1 1 d .
O3 O 0.5595(10) -0.0228(9) 0.1466(6) 0.064(4) Uani 1 1 d .
O4 O 0.6235(8) 0.1509(8) 0.3616(5) 0.040(3) Uani 1 1 d .
O5 O 0.7923(9) 0.1705(8) 0.3252(6) 0.056(4) Uani 1 1 d .
O6 O 0.6904(10) 0.2793(8) 0.3300(6) 0.059(4) Uani 1 1 d .
O7 O 0.3362(8) 0.1368(8) 0.4034(5) 0.042(3) Uani 1 1 d .
O8 O 0.1593(8) 0.1203(8) 0.4299(6) 0.048(4) Uani 1 1 d .
O9 O 0.2313(10) 0.2514(9) 0.4076(6) 0.053(4) Uani 1 1 d .
O10 O 0.2842(8) -0.0220(7) 0.2964(5) 0.045(3) Uani 1 1 d .
O11 O 0.1470(9) -0.0237(9) 0.2056(6) 0.050(4) Uani 1 1 d .
O12 O 0.0988(9) -0.0613(9) 0.2968(6) 0.052(4) Uani 1 1 d .
O13 O 0.4047(9) 0.0048(8) 0.4492(6) 0.065(4) Uani 1 1 d .
H13E H 0.3551 -0.0369 0.4362 0.078 Uiso 1 1 d R
H13F H 0.3924 0.0452 0.4789 0.078 Uiso 1 1 d R
O14 O 0.6125(8) 0.0050(7) 0.4010(5) 0.047(4) Uani 1 1 d .
H14D H 0.5947 -0.0436 0.4053 0.057 Uiso 1 1 d R
H14E H 0.6423 0.0404 0.4367 0.057 Uiso 1 1 d R
O15 O 0.4237(9) -0.1119(8) 0.3297(6) 0.065(4) Uani 1 1 d .
H15B H 0.4154 -0.1218 0.3639 0.078 Uiso 1 1 d R
H15C H 0.4769 -0.1282 0.3204 0.078 Uiso 1 1 d R
O16 O 0.5328(8) 0.1715(7) 0.4664(5) 0.053(4) Uani 1 1 d .
H16E H 0.5887 0.1631 0.4813 0.063 Uiso 1 1 d R
H16F H 0.4936 0.1688 0.4925 0.063 Uiso 1 1 d R
O17 O 0.1652(8) 0.3598(8) 0.0940(5) 0.038(3) Uani 1 1 d .
O18 O 0.3400(8) 0.3792(8) 0.0706(5) 0.040(3) Uani 1 1 d .
O19 O 0.2689(9) 0.2496(8) 0.0919(6) 0.048(4) Uani 1 1 d .
O20 O 0.2163(8) 0.5224(7) 0.2030(5) 0.041(3) Uani 1 1 d .
O21 O 0.4016(8) 0.5630(8) 0.2037(5) 0.046(4) Uani 1 1 d .
O22 O 0.3500(9) 0.5219(8) 0.2941(5) 0.045(3) Uani 1 1 d .
O23 O -0.0268(8) 0.5107(7) 0.2431(5) 0.041(3) Uani 1 1 d .
O24 O -0.1988(9) 0.5162(8) 0.2725(6) 0.057(4) Uani 1 1 d .
O25 O -0.0596(10) 0.5238(10) 0.3542(6) 0.066(5) Uani 1 1 d .
O26 O -0.1225(8) 0.3501(8) 0.1387(5) 0.039(3) Uani 1 1 d .
O27 O -0.2927(8) 0.3308(8) 0.1746(5) 0.048(4) Uani 1 1 d .
O28 O -0.1901(9) 0.2216(8) 0.1699(6) 0.054(4) Uani 1 1 d .
O29 O 0.0974(9) 0.4967(9) 0.0500(5) 0.064(4) Uani 1 1 d .
H29E H 0.1099 0.4564 0.0203 0.077 Uiso 1 1 d R
H29F H 0.1470 0.5384 0.0632 0.077 Uiso 1 1 d R
O30 O -0.1120(8) 0.4948(7) 0.0979(5) 0.042(3) Uani 1 1 d .
H30E H -0.1413 0.4588 0.0623 0.050 Uiso 1 1 d R
H30F H -0.0949 0.5433 0.0932 0.050 Uiso 1 1 d R
O31 O 0.0754(8) 0.6101(7) 0.1700(5) 0.053(4) Uani 1 1 d .
H31B H 0.0214 0.6256 0.1785 0.064 Uiso 1 1 d R
H31C H 0.0849 0.6206 0.1361 0.064 Uiso 1 1 d R
O32 O -0.0317(8) 0.3293(8) 0.0339(5) 0.053(4) Uani 1 1 d .
H32E H 0.0077 0.3320 0.0080 0.064 Uiso 1 1 d R
H32F H -0.0874 0.3379 0.0190 0.064 Uiso 1 1 d R
P1 P 0.5986(4) 0.0132(4) 0.2190(2) 0.0425(15) Uani 1 1 d .
P2 P 0.6826(4) 0.1807(3) 0.3191(2) 0.0392(14) Uani 1 1 d .
P3 P 0.2346(4) 0.1542(4) 0.3918(2) 0.0397(14) Uani 1 1 d .
P4 P 0.1838(4) -0.0073(4) 0.2774(2) 0.0396(14) Uani 1 1 d .
P5 P 0.2654(4) 0.3461(3) 0.1084(2) 0.0316(13) Uani 1 1 d .
P6 P 0.3162(4) 0.5067(3) 0.2217(2) 0.0345(13) Uani 1 1 d .
P7 P -0.0984(4) 0.4865(4) 0.2807(2) 0.0394(14) Uani 1 1 d .
P8 P -0.1828(4) 0.3179(3) 0.1801(2) 0.0357(13) Uani 1 1 d .
C1 C 0.6347(13) 0.1247(12) 0.2374(8) 0.044(5) Uani 1 1 d .
H1A H 0.5775 0.1467 0.2244 0.053 Uiso 1 1 calc R
H1B H 0.6851 0.1361 0.2128 0.053 Uiso 1 1 calc R
C2 C 0.7116(16) -0.1035(14) 0.2155(11) 0.077(7) Uani 1 1 d .
H2 H 0.6614 -0.1353 0.1775 0.093 Uiso 1 1 calc R
C3 C 0.6835(17) -0.1400(13) 0.2630(11) 0.113(8) Uani 1 1 d .
H3A H 0.6860 -0.1997 0.2494 0.170 Uiso 1 1 calc R
H3B H 0.6170 -0.1335 0.2687 0.170 Uiso 1 1 calc R
H3C H 0.7287 -0.1112 0.3025 0.170 Uiso 1 1 calc R
C4 C 0.8072(16) -0.1097(15) 0.1939(12) 0.127(11) Uani 1 1 d .
H4A H 0.8598 -0.0692 0.2254 0.190 Uiso 1 1 calc R
H4B H 0.8051 -0.0974 0.1547 0.190 Uiso 1 1 calc R
H4C H 0.8191 -0.1664 0.1875 0.190 Uiso 1 1 calc R
C5 C 0.4578(16) -0.0601(16) 0.1178(10) 0.065(7) Uani 1 1 d .
H5 H 0.4194 -0.0606 0.1517 0.078 Uiso 1 1 calc R
C6 C 0.4451(18) -0.1464(17) 0.0762(13) 0.156(15) Uani 1 1 d .
H6A H 0.3757 -0.1687 0.0586 0.234 Uiso 1 1 calc R
H6B H 0.4693 -0.1810 0.0997 0.234 Uiso 1 1 calc R
H6C H 0.4819 -0.1472 0.0425 0.234 Uiso 1 1 calc R
C7 C 0.422(2) -0.0026(19) 0.0850(13) 0.170(14) Uani 1 1 d .
H7A H 0.4487 0.0558 0.1108 0.254 Uiso 1 1 calc R
H7B H 0.3509 -0.0129 0.0779 0.254 Uiso 1 1 calc R
H7C H 0.4446 -0.0134 0.0449 0.254 Uiso 1 1 calc R
C8 C 0.8590(16) 0.1879(16) 0.3862(10) 0.064(7) Uani 1 1 d .
H8 H 0.8233 0.2088 0.4211 0.076 Uiso 1 1 calc R
C9 C 0.8853(17) 0.1038(16) 0.3873(11) 0.106(10) Uani 1 1 d .
H9A H 0.8253 0.0614 0.3779 0.159 Uiso 1 1 calc R
H9B H 0.9211 0.1108 0.4287 0.159 Uiso 1 1 calc R
H9C H 0.9262 0.0859 0.3561 0.159 Uiso 1 1 calc R
C10 C 0.9441(16) 0.2554(16) 0.3904(10) 0.098(9) Uani 1 1 d .
H10A H 0.9745 0.2382 0.3536 0.147 Uiso 1 1 calc R
H10B H 0.9921 0.2647 0.4279 0.147 Uiso 1 1 calc R
H10C H 0.9212 0.3074 0.3925 0.147 Uiso 1 1 calc R
C11 C 0.6215(17) 0.3309(15) 0.3623(11) 0.069(7) Uani 1 1 d .
H11 H 0.5632 0.2931 0.3669 0.083 Uiso 1 1 calc R
C12 C 0.678(2) 0.3829(19) 0.4244(13) 0.168(16) Uani 1 1 d .
H12A H 0.7372 0.4171 0.4195 0.253 Uiso 1 1 calc R
H12B H 0.6965 0.3464 0.4480 0.253 Uiso 1 1 calc R
H12C H 0.6382 0.4195 0.4469 0.253 Uiso 1 1 calc R
C13 C 0.592(2) 0.3775(17) 0.3211(13) 0.133(12) Uani 1 1 d .
H13A H 0.6488 0.4158 0.3182 0.200 Uiso 1 1 calc R
H13B H 0.5436 0.4096 0.3380 0.200 Uiso 1 1 calc R
H13C H 0.5625 0.3381 0.2796 0.200 Uiso 1 1 calc R
C14 C 0.1746(13) 0.1016(11) 0.3096(7) 0.042(5) Uani 1 1 d .
H14A H 0.1046 0.1047 0.3061 0.050 Uiso 1 1 calc R
H14B H 0.2037 0.1330 0.2840 0.050 Uiso 1 1 calc R
C15 C 0.1911(15) 0.1429(15) 0.5000(9) 0.058(6) Uani 1 1 d .
H15 H 0.2638 0.1613 0.5114 0.069 Uiso 1 1 calc R
C16 C 0.1589(15) 0.0650(14) 0.5170(9) 0.072(7) Uani 1 1 d .
H16A H 0.0914 0.0389 0.4962 0.108 Uiso 1 1 calc R
H16B H 0.1627 0.0804 0.5622 0.108 Uiso 1 1 calc R
H16C H 0.2016 0.0253 0.5037 0.108 Uiso 1 1 calc R
C17 C 0.1423(17) 0.2142(15) 0.5314(10) 0.097(10) Uani 1 1 d .
H17A H 0.1637 0.2628 0.5185 0.146 Uiso 1 1 calc R
H17B H 0.1606 0.2296 0.5767 0.146 Uiso 1 1 calc R
H17C H 0.0712 0.1961 0.5193 0.146 Uiso 1 1 calc R
C18 C 0.3132(19) 0.3145(15) 0.4050(11) 0.071(7) Uani 1 1 d .
H18 H 0.3661 0.2839 0.3919 0.085 Uiso 1 1 calc R
C19 C 0.285(2) 0.3510(18) 0.3564(12) 0.149(12) Uani 1 1 d .
H19A H 0.2474 0.3938 0.3721 0.224 Uiso 1 1 calc R
H19B H 0.2459 0.3068 0.3197 0.224 Uiso 1 1 calc R
H19C H 0.3444 0.3765 0.3450 0.224 Uiso 1 1 calc R
C20 C 0.353(2) 0.3759(19) 0.4650(13) 0.167(16) Uani 1 1 d .
H20A H 0.4052 0.4180 0.4606 0.251 Uiso 1 1 calc R
H20B H 0.3808 0.3483 0.4931 0.251 Uiso 1 1 calc R
H20C H 0.3020 0.4030 0.4821 0.251 Uiso 1 1 calc R
C21 C 0.1095(16) -0.1090(14) 0.1575(9) 0.057(6) Uani 1 1 d .
H21 H 0.0661 -0.1444 0.1752 0.069 Uiso 1 1 calc R
C22 C 0.0494(17) -0.0947(15) 0.1034(10) 0.100(9) Uani 1 1 d .
H22A H 0.0917 -0.0608 0.0853 0.150 Uiso 1 1 calc R
H22B H -0.0019 -0.0652 0.1182 0.150 Uiso 1 1 calc R
H22C H 0.0195 -0.1487 0.0717 0.150 Uiso 1 1 calc R
C23 C 0.1947(17) -0.1495(16) 0.1413(11) 0.121(12) Uani 1 1 d .
H23A H 0.1708 -0.2052 0.1104 0.182 Uiso 1 1 calc R
H23B H 0.2312 -0.1546 0.1788 0.182 Uiso 1 1 calc R
H23C H 0.2377 -0.1149 0.1240 0.182 Uiso 1 1 calc R
C24 C 0.1160(15) -0.1108(14) 0.3404(9) 0.055(6) Uani 1 1 d .
H24 H 0.1746 -0.0806 0.3734 0.066 Uiso 1 1 calc R
C25 C 0.0254(15) -0.1173(15) 0.3695(10) 0.084(8) Uani 1 1 d .
H25A H 0.0209 -0.0616 0.3960 0.126 Uiso 1 1 calc R
H25B H 0.0293 -0.1545 0.3947 0.126 Uiso 1 1 calc R
H25C H -0.0326 -0.1402 0.3366 0.126 Uiso 1 1 calc R
C26 C 0.1314(17) -0.1982(14) 0.3029(10) 0.090(8) Uani 1 1 d .
H26A H 0.0704 -0.2304 0.2748 0.134 Uiso 1 1 calc R
H26B H 0.1506 -0.2279 0.3317 0.134 Uiso 1 1 calc R
H26C H 0.1829 -0.1919 0.2786 0.134 Uiso 1 1 calc R
C27 C 0.3240(12) 0.3956(11) 0.1879(7) 0.036(5) Uani 1 1 d .
H27A H 0.3938 0.3918 0.1912 0.043 Uiso 1 1 calc R
H27B H 0.2946 0.3639 0.2132 0.043 Uiso 1 1 calc R
C28 C 0.3121(14) 0.3561(14) 0.0004(8) 0.050(6) Uani 1 1 d .
H28 H 0.2395 0.3373 -0.0112 0.060 Uiso 1 1 calc R
C29 C 0.3409(15) 0.4353(14) -0.0174(9) 0.077(8) Uani 1 1 d .
H29A H 0.3134 0.4806 0.0076 0.116 Uiso 1 1 calc R
H29B H 0.3155 0.4235 -0.0617 0.116 Uiso 1 1 calc R
H29C H 0.4122 0.4521 -0.0096 0.116 Uiso 1 1 calc R
C30 C 0.3583(15) 0.2836(14) -0.0319(9) 0.081(8) Uani 1 1 d .
H30A H 0.4296 0.3014 -0.0222 0.121 Uiso 1 1 calc R
H30B H 0.3362 0.2666 -0.0769 0.121 Uiso 1 1 calc R
H30C H 0.3389 0.2362 -0.0172 0.121 Uiso 1 1 calc R
C31 C 0.1858(17) 0.1861(14) 0.0980(10) 0.064(6) Uani 1 1 d .
H31 H 0.1334 0.2150 0.1146 0.076 Uiso 1 1 calc R
C32 C 0.225(2) 0.1457(16) 0.1409(11) 0.142(12) Uani 1 1 d .
H32A H 0.2779 0.1189 0.1249 0.213 Uiso 1 1 calc R
H32B H 0.1735 0.1033 0.1448 0.213 Uiso 1 1 calc R
H32C H 0.2513 0.1879 0.1818 0.213 Uiso 1 1 calc R
C33 C 0.148(2) 0.1277(19) 0.0347(12) 0.161(15) Uani 1 1 d .
H33A H 0.1897 0.0865 0.0243 0.242 Uiso 1 1 calc R
H33B H 0.1477 0.1589 0.0051 0.242 Uiso 1 1 calc R
H33C H 0.0813 0.0989 0.0325 0.242 Uiso 1 1 calc R
C34 C 0.3855(15) 0.6120(13) 0.1605(9) 0.050(6) Uani 1 1 d .
H34 H 0.3264 0.5808 0.1280 0.060 Uiso 1 1 calc R
C35 C 0.4742(15) 0.6164(15) 0.1284(10) 0.085(8) Uani 1 1 d .
H35A H 0.4615 0.6405 0.0951 0.128 Uiso 1 1 calc R
H35B H 0.4865 0.5599 0.1106 0.128 Uiso 1 1 calc R
H35C H 0.5315 0.6516 0.1588 0.128 Uiso 1 1 calc R
C36 C 0.3672(16) 0.6974(14) 0.1954(10) 0.085(8) Uani 1 1 d .
H36A H 0.3035 0.6909 0.2083 0.127 Uiso 1 1 calc R
H36B H 0.3678 0.7321 0.1682 0.127 Uiso 1 1 calc R
H36C H 0.4185 0.7245 0.2322 0.127 Uiso 1 1 calc R
C37 C 0.3866(15) 0.6072(13) 0.3414(8) 0.051(6) Uani 1 1 d .
H37 H 0.4292 0.6418 0.3227 0.061 Uiso 1 1 calc R
C38 C 0.4494(16) 0.5956(14) 0.3959(8) 0.091(9) Uani 1 1 d .
H38A H 0.4080 0.5655 0.4169 0.137 Uiso 1 1 calc R
H38B H 0.4824 0.6506 0.4253 0.137 Uiso 1 1 calc R
H38C H 0.4982 0.5633 0.3806 0.137 Uiso 1 1 calc R
C39 C 0.3063(17) 0.6497(15) 0.3591(10) 0.113(11) Uani 1 1 d .
H39A H 0.2715 0.6587 0.3227 0.170 Uiso 1 1 calc R
H39B H 0.3328 0.7038 0.3916 0.170 Uiso 1 1 calc R
H39C H 0.2611 0.6149 0.3750 0.170 Uiso 1 1 calc R
C40 C -0.1363(12) 0.3729(11) 0.2633(7) 0.038(5) Uani 1 1 d .
H40A H -0.0798 0.3504 0.2769 0.045 Uiso 1 1 calc R
H40B H -0.1878 0.3620 0.2872 0.045 Uiso 1 1 calc R
C42 C -0.2061(17) 0.6084(15) 0.2873(10) 0.080(8) Uani 1 1 d .
H42 H -0.1524 0.6466 0.3212 0.096 Uiso 1 1 calc R
C43 C -0.3069(18) 0.6118(17) 0.3046(13) 0.137(12) Uani 1 1 d .
H43A H -0.3571 0.5853 0.2671 0.205 Uiso 1 1 calc R
H43B H -0.3119 0.6703 0.3232 0.205 Uiso 1 1 calc R
H43C H -0.3164 0.5819 0.3346 0.205 Uiso 1 1 calc R
C44 C -0.2077(19) 0.6283(17) 0.2261(12) 0.140(10) Uani 1 1 d .
H44A H -0.1689 0.5943 0.2001 0.210 Uiso 1 1 calc R
H44B H -0.1801 0.6878 0.2352 0.210 Uiso 1 1 calc R
H44C H -0.2752 0.6155 0.2039 0.210 Uiso 1 1 calc R
C45 C 0.0467(17) 0.5551(17) 0.3829(9) 0.065(7) Uani 1 1 d .
H45 H 0.0888 0.5476 0.3503 0.078 Uiso 1 1 calc R
C46 C 0.072(2) 0.511(2) 0.4262(13) 0.177(15) Uani 1 1 d .
H46A H 0.1383 0.5356 0.4492 0.266 Uiso 1 1 calc R
H46B H 0.0673 0.4517 0.4030 0.266 Uiso 1 1 calc R
H46C H 0.0260 0.5158 0.4555 0.266 Uiso 1 1 calc R
C47 C 0.0541(18) 0.6458(17) 0.4176(13) 0.139(12) Uani 1 1 d .
H47A H 0.0457 0.6764 0.3880 0.208 Uiso 1 1 calc R
H47B H 0.1184 0.6685 0.4445 0.208 Uiso 1 1 calc R
H47C H 0.0031 0.6520 0.4432 0.208 Uiso 1 1 calc R
C48 C -0.3577(15) 0.3132(15) 0.1126(9) 0.057(6) Uani 1 1 d .
H48 H -0.3218 0.2940 0.0776 0.068 Uiso 1 1 calc R
C49 C -0.3879(16) 0.3959(15) 0.1142(10) 0.098(9) Uani 1 1 d .
H49A H -0.4202 0.4150 0.1499 0.147 Uiso 1 1 calc R
H49B H -0.4331 0.3877 0.0757 0.147 Uiso 1 1 calc R
H49C H -0.3298 0.4381 0.1180 0.147 Uiso 1 1 calc R
C50 C -0.4449(15) 0.2438(16) 0.1092(10) 0.094(9) Uani 1 1 d .
H50A H -0.4240 0.1899 0.1005 0.141 Uiso 1 1 calc R
H50B H -0.4980 0.2403 0.0759 0.141 Uiso 1 1 calc R
H50C H -0.4680 0.2572 0.1490 0.141 Uiso 1 1 calc R
C51 C -0.1242(17) 0.1726(14) 0.1368(11) 0.066(7) Uani 1 1 d .
H51 H -0.0665 0.2119 0.1331 0.079 Uiso 1 1 calc R
C52 C -0.0892(19) 0.1192(17) 0.1748(13) 0.132(12) Uani 1 1 d .
H52A H -0.1433 0.0741 0.1723 0.198 Uiso 1 1 calc R
H52B H -0.0663 0.1543 0.2183 0.198 Uiso 1 1 calc R
H52C H -0.0356 0.0949 0.1581 0.198 Uiso 1 1 calc R
C53 C -0.178(2) 0.1203(19) 0.0728(12) 0.155(14) Uani 1 1 d .
H53A H -0.2350 0.0822 0.0761 0.233 Uiso 1 1 calc R
H53B H -0.1345 0.0876 0.0503 0.233 Uiso 1 1 calc R
H53C H -0.1993 0.1568 0.0503 0.233 Uiso 1 1 calc R

loop_
_atom_site_aniso_label
_atom_site_aniso_U_11
_atom_site_aniso_U_22
_atom_site_aniso_U_33
_atom_site_aniso_U_23
_atom_site_aniso_U_13
_atom_site_aniso_U_12
La1 0.0285(7) 0.0262(7) 0.0299(6) 0.0120(6) 0.0097(5) 0.0071(5)
La2 0.0304(7) 0.0301(8) 0.0316(6) 0.0113(6) 0.0053(5) 0.0043(6)
Cl1 0.048(4) 0.069(4) 0.064(4) 0.041(3) 0.017(3) 0.018(3)
Cl2 0.047(3) 0.059(4) 0.055(3) 0.037(3) 0.014(3) 0.024(3)
Cl3 0.060(4) 0.052(4) 0.059(3) 0.034(3) 0.009(3) 0.022(3)
Cl4 0.057(4) 0.049(4) 0.074(4) 0.010(3) -0.006(3) 0.001(3)
Cl5 0.052(4) 0.048(4) 0.054(3) 0.015(3) -0.007(3) 0.004(3)
Cl6 0.057(4) 0.045(4) 0.068(4) 0.022(3) 0.006(3) 0.002(3)
O1 0.050(9) 0.036(9) 0.045(8) 0.007(7) 0.017(6) 0.001(7)
O2 0.048(9) 0.045(10) 0.086(11) 0.014(9) 0.024(8) 0.013(8)
O3 0.054(10) 0.073(12) 0.046(9) 0.002(9) 0.014(7) -0.010(8)
O4 0.038(8) 0.039(9) 0.039(8) 0.011(7) 0.008(6) -0.003(7)
O5 0.040(9) 0.060(11) 0.062(9) 0.013(9) 0.010(7) 0.001(8)
O6 0.067(11) 0.036(10) 0.076(10) 0.018(9) 0.029(8) 0.002(8)
O7 0.038(8) 0.045(9) 0.040(7) 0.007(7) 0.008(6) 0.012(6)
O8 0.040(9) 0.053(10) 0.046(8) 0.009(8) 0.015(7) 0.008(7)
O9 0.050(10) 0.040(10) 0.063(9) 0.006(8) 0.010(7) 0.015(8)
O10 0.036(9) 0.035(9) 0.055(8) 0.007(7) 0.005(6) 0.006(7)
O11 0.055(9) 0.041(10) 0.043(9) 0.007(8) 0.003(7) 0.000(7)
O12 0.043(9) 0.052(10) 0.063(9) 0.028(8) 0.008(7) 0.003(8)
O13 0.086(11) 0.055(10) 0.062(9) 0.028(8) 0.035(8) 0.005(9)
O14 0.044(9) 0.031(8) 0.054(8) 0.006(7) -0.004(6) -0.003(6)
O15 0.070(11) 0.037(9) 0.081(10) 0.018(9) 0.004(8) 0.001(8)
O16 0.044(9) 0.050(9) 0.049(8) -0.005(7) 0.008(6) 0.010(7)
O17 0.033(7) 0.048(9) 0.033(6) 0.014(6) 0.001(5) 0.012(6)
O18 0.036(8) 0.053(10) 0.034(7) 0.017(7) 0.010(6) 0.011(7)
O19 0.050(9) 0.039(9) 0.055(9) 0.018(8) 0.003(7) 0.013(7)
O20 0.037(8) 0.036(9) 0.048(8) 0.013(7) 0.000(6) 0.007(7)
O21 0.037(9) 0.053(10) 0.052(8) 0.028(8) 0.002(6) 0.005(7)
O22 0.056(9) 0.038(9) 0.032(8) 0.012(7) -0.008(6) -0.002(7)
O23 0.053(9) 0.040(9) 0.039(7) 0.016(7) 0.018(6) 0.016(7)
O24 0.053(10) 0.051(10) 0.078(10) 0.022(9) 0.023(7) 0.028(8)
O25 0.065(12) 0.083(13) 0.043(9) 0.012(9) 0.017(8) 0.002(9)
O26 0.040(8) 0.043(9) 0.036(7) 0.019(7) 0.011(6) 0.003(7)
O27 0.033(8) 0.064(11) 0.052(8) 0.019(8) 0.015(6) 0.015(7)
O28 0.063(10) 0.040(10) 0.072(10) 0.024(8) 0.043(8) 0.013(8)
O29 0.073(10) 0.074(12) 0.049(8) 0.028(8) 0.017(7) 0.006(9)
O30 0.049(9) 0.036(8) 0.042(7) 0.020(7) -0.005(6) 0.013(7)
O31 0.054(9) 0.045(9) 0.066(9) 0.025(8) 0.003(7) 0.020(7)
O32 0.041(8) 0.078(11) 0.038(7) 0.013(8) 0.008(6) 0.017(8)
P1 0.043(4) 0.041(4) 0.039(3) 0.007(3) 0.015(3) 0.000(3)
P2 0.037(3) 0.033(4) 0.046(3) 0.012(3) 0.011(3) -0.003(3)
P3 0.038(4) 0.036(4) 0.041(3) 0.005(3) 0.010(3) 0.010(3)
P4 0.036(3) 0.037(4) 0.042(3) 0.010(3) 0.007(3) 0.003(3)
P5 0.032(3) 0.036(4) 0.030(3) 0.013(3) 0.005(2) 0.014(3)
P6 0.033(3) 0.035(4) 0.034(3) 0.012(3) 0.000(2) 0.006(3)
P7 0.043(4) 0.045(4) 0.034(3) 0.012(3) 0.013(3) 0.018(3)
P8 0.033(3) 0.038(4) 0.043(3) 0.019(3) 0.015(2) 0.010(3)
C1 0.041(13) 0.045(14) 0.050(12) 0.019(11) 0.016(10) 0.007(10)
C2 0.071(15) 0.054(15) 0.104(19) 0.018(14) 0.031(13) 0.006(11)
C3 0.157(18) 0.065(13) 0.16(2) 0.068(14) 0.069(15) 0.045(13)
C4 0.10(2) 0.09(2) 0.21(3) 0.03(2) 0.09(2) 0.044(17)
C5 0.056(15) 0.062(16) 0.062(15) 0.004(13) 0.000(11) 0.007(12)
C6 0.11(3) 0.09(3) 0.19(3) -0.05(2) -0.01(2) 0.02(2)
C7 0.15(3) 0.13(3) 0.20(3) 0.06(2) -0.06(2) 0.01(2)
C8 0.051(16) 0.068(19) 0.065(16) 0.023(15) -0.002(12) 0.001(14)
C9 0.09(2) 0.09(2) 0.14(3) 0.05(2) -0.006(18) 0.003(18)
C10 0.08(2) 0.09(2) 0.10(2) 0.035(18) -0.029(15) -0.030(17)
C11 0.074(18) 0.044(16) 0.087(18) 0.011(14) 0.036(14) 0.003(13)
C12 0.18(3) 0.12(3) 0.14(3) -0.06(3) 0.03(2) 0.02(3)
C13 0.15(3) 0.10(3) 0.20(3) 0.07(2) 0.08(2) 0.07(2)
C14 0.043(13) 0.040(13) 0.044(11) 0.014(11) 0.012(9) 0.010(10)
C15 0.050(14) 0.067(18) 0.047(14) 0.002(13) 0.014(11) 0.014(13)
C16 0.084(18) 0.08(2) 0.059(15) 0.021(15) 0.025(13) 0.036(16)
C17 0.12(2) 0.09(2) 0.065(17) 0.000(17) 0.038(16) 0.023(19)
C18 0.08(2) 0.042(17) 0.081(18) 0.007(15) 0.004(14) 0.008(14)
C19 0.17(3) 0.12(3) 0.14(3) 0.06(2) -0.02(2) -0.03(2)
C20 0.18(3) 0.12(3) 0.13(3) 0.02(3) -0.06(2) -0.06(3)
C21 0.065(16) 0.039(15) 0.059(15) 0.010(13) 0.000(12) 0.007(12)
C22 0.13(2) 0.06(2) 0.088(19) 0.016(16) -0.028(16) 0.009(17)
C23 0.10(2) 0.11(3) 0.12(2) -0.02(2) 0.010(18) 0.04(2)
C24 0.056(16) 0.054(17) 0.056(15) 0.022(13) 0.010(11) 0.005(13)
C25 0.08(2) 0.10(2) 0.094(18) 0.050(17) 0.049(15) 0.021(16)
C26 0.11(2) 0.055(19) 0.11(2) 0.030(17) 0.027(16) 0.026(17)
C27 0.037(12) 0.037(13) 0.038(10) 0.016(10) 0.006(8) 0.012(10)
C28 0.048(13) 0.072(18) 0.032(11) 0.017(12) 0.008(9) 0.011(12)
C29 0.10(2) 0.08(2) 0.064(16) 0.032(16) 0.027(14) 0.027(16)
C30 0.11(2) 0.08(2) 0.059(15) 0.007(15) 0.034(14) 0.029(16)
C31 0.070(18) 0.041(16) 0.074(16) 0.019(14) -0.003(13) 0.005(13)
C32 0.18(3) 0.11(2) 0.14(2) 0.09(2) -0.055(19) -0.04(2)
C33 0.18(3) 0.13(3) 0.12(3) 0.04(2) -0.05(2) -0.06(3)
C34 0.055(15) 0.051(16) 0.049(13) 0.028(13) 0.006(11) 0.007(12)
C35 0.078(19) 0.09(2) 0.100(19) 0.049(17) 0.035(15) 0.005(16)
C36 0.11(2) 0.054(18) 0.10(2) 0.030(17) 0.031(16) 0.022(16)
C37 0.063(15) 0.042(15) 0.041(12) 0.007(11) 0.002(10) 0.006(12)
C38 0.14(2) 0.063(19) 0.047(13) 0.008(13) -0.042(13) 0.012(16)
C39 0.11(2) 0.10(2) 0.10(2) -0.031(18) 0.009(17) 0.06(2)
C40 0.040(12) 0.046(14) 0.042(11) 0.027(11) 0.020(9) 0.019(10)
C42 0.081(17) 0.071(18) 0.084(17) 0.011(14) 0.009(12) 0.040(14)
C43 0.12(3) 0.11(3) 0.21(3) 0.07(2) 0.07(2) 0.08(2)
C44 0.18(2) 0.12(2) 0.14(2) 0.032(17) 0.060(17) 0.076(18)
C45 0.066(16) 0.077(18) 0.045(13) 0.011(13) 0.007(11) 0.008(14)
C46 0.18(3) 0.16(3) 0.18(3) 0.10(3) -0.06(2) -0.01(2)
C47 0.11(3) 0.09(3) 0.17(3) -0.01(2) -0.01(2) 0.000(19)
C48 0.044(15) 0.071(18) 0.060(15) 0.028(14) 0.005(11) 0.015(13)
C49 0.08(2) 0.09(2) 0.13(2) 0.06(2) -0.009(16) 0.018(17)
C50 0.067(19) 0.10(2) 0.10(2) 0.036(18) -0.021(15) -0.019(17)
C51 0.076(17) 0.040(15) 0.089(17) 0.015(14) 0.050(14) 0.021(13)
C52 0.14(3) 0.10(2) 0.21(3) 0.08(2) 0.09(2) 0.07(2)
C53 0.17(3) 0.12(3) 0.12(3) -0.04(2) 0.04(2) 0.02(3)

loop_
_atom_type_symbol
_atom_type_description
_atom_type_scat_dispersion_real
_atom_type_scat_dispersion_imag
_atom_type_scat_source
C C 0.0033 0.0016 'International Tables Vol C Tables 4.2.6.8 and 6.1.1.4'
H H 0.0000 0.0000 'International Tables Vol C Tables 4.2.6.8 and 6.1.1.4'
O O 0.0106 0.0060 'International Tables Vol C Tables 4.2.6.8 and 6.1.1.4'
P P 0.1023 0.0942 'International Tables Vol C Tables 4.2.6.8 and 6.1.1.4'
Cl Cl 0.1484 0.1585 'International Tables Vol C Tables 4.2.6.8 and 6.1.1.4'
La La -0.2871 2.4523 'International Tables Vol C Tables 4.2.6.8 and 6.1.1.4'

loop_
_geom_angle_atom_site_label_1
_geom_angle_atom_site_label_2
_geom_angle_atom_site_label_3
_geom_angle
O7 La1 O4 112.8(4)
O7 La1 O1 145.1(4)
O4 La1 O1 72.7(4)
O7 La1 O10 70.7(4)
O4 La1 O10 148.0(3)
O1 La1 O10 87.2(3)
O7 La1 O14 136.3(3)
O4 La1 O14 67.1(4)
O1 La1 O14 78.4(3)
O10 La1 O14 133.8(4)
O7 La1 O16 66.8(4)
O4 La1 O16 65.0(4)
O1 La1 O16 136.3(4)
O10 La1 O16 135.6(3)
O14 La1 O16 75.6(3)
O7 La1 O13 70.6(4)
O4 La1 O13 126.7(4)
O1 La1 O13 135.7(4)
O10 La1 O13 85.0(4)
O14 La1 O13 76.2(4)
O16 La1 O13 69.5(4)
O7 La1 O15 119.4(4)
O4 La1 O15 126.9(4)
O1 La1 O15 70.5(4)
O10 La1 O15 64.7(4)
O14 La1 O15 69.1(4)
O16 La1 O15 128.7(4)
O13 La1 O15 66.8(4)
O7 La1 Cl1 73.5(3)
O4 La1 Cl1 75.0(3)
O1 La1 Cl1 75.1(3)
O10 La1 Cl1 76.0(3)
O14 La1 Cl1 138.6(3)
O16 La1 Cl1 103.1(3)
O13 La1 Cl1 143.2(3)
O15 La1 Cl1 128.0(3)
O26 La2 O17 112.3(4)
O26 La2 O23 71.6(4)
O17 La2 O23 146.2(3)
O26 La2 O20 148.2(3)
O17 La2 O20 71.4(4)
O23 La2 O20 88.4(3)
O26 La2 O32 65.4(4)
O17 La2 O32 65.8(3)
O23 La2 O32 135.5(4)
O20 La2 O32 135.2(3)
O26 La2 O30 67.2(4)
O17 La2 O30 135.2(3)
O23 La2 O30 78.2(3)
O20 La2 O30 133.8(4)
O32 La2 O30 75.3(3)
O26 La2 O31 126.6(4)
O17 La2 O31 120.1(4)
O23 La2 O31 70.8(4)
O20 La2 O31 64.8(3)
O32 La2 O31 128.6(4)
O30 La2 O31 69.0(3)
O26 La2 O29 127.3(4)
O17 La2 O29 70.4(4)
O23 La2 O29 135.8(4)
O20 La2 O29 84.3(4)
O32 La2 O29 69.7(4)
O30 La2 O29 76.0(4)
O31 La2 O29 66.7(4)
O26 La2 Cl2 74.8(3)
O17 La2 Cl2 74.1(3)
O23 La2 Cl2 74.9(3)
O20 La2 Cl2 76.3(3)
O32 La2 Cl2 103.4(3)
O30 La2 Cl2 138.8(3)
O31 La2 Cl2 127.8(3)
O29 La2 Cl2 143.4(3)
P1 O1 La1 138.4(7)
C2 O2 P1 125.1(13)
C5 O3 P1 124.6(13)
P2 O4 La1 140.5(7)
C8 O5 P2 124.1(13)
C11 O6 P2 124.3(12)
P3 O7 La1 145.6(7)
C15 O8 P3 117.9(12)
C18 O9 P3 123.3(13)
P4 O10 La1 142.7(7)
C21 O11 P4 124.7(12)
C24 O12 P4 123.9(12)
La1 O13 H13E 112.5
La1 O13 H13F 112.4
H13E O13 H13F 110.1
La1 O14 H14D 110.2
La1 O14 H14E 110.9
H14D O14 H14E 108.9
La1 O15 H15B 106.2
La1 O15 H15C 106.6
H15B O15 H15C 106.6
La1 O16 H16E 109.8
La1 O16 H16F 109.7
H16E O16 H16F 108.3
P5 O17 La2 142.0(6)
C28 O18 P5 119.6(11)
C31 O19 P5 122.0(12)
P6 O20 La2 142.0(7)
C34 O21 P6 124.3(11)
C37 O22 P6 123.3(11)
P7 O23 La2 139.8(7)
C42 O24 P7 123.1(13)
C45 O25 P7 123.5(12)
P8 O26 La2 141.9(7)
C48 O27 P8 122.4(11)
C51 O28 P8 123.0(12)
La2 O29 H29E 112.3
La2 O29 H29F 112.4
H29E O29 H29F 110.2
La2 O30 H30E 110.4
La2 O30 H30F 111.0
H30E O30 H30F 108.9
La2 O31 H31B 106.2
La2 O31 H31C 106.8
H31B O31 H31C 106.7
La2 O32 H32E 109.8
La2 O32 H32F 109.7
H32E O32 H32F 108.3
O1 P1 O3 112.4(7)
O1 P1 O2 115.7(7)
O3 P1 O2 105.1(7)
O1 P1 C1 113.4(8)
O3 P1 C1 106.1(9)
O2 P1 C1 103.1(8)
O4 P2 O5 116.6(7)
O4 P2 O6 112.3(7)
O5 P2 O6 103.5(7)
O4 P2 C1 112.9(8)
O5 P2 C1 102.5(8)
O6 P2 C1 108.0(8)
O7 P3 O9 114.2(8)
O7 P3 O8 115.2(7)
O9 P3 O8 104.7(7)
O7 P3 C14 111.4(7)
O9 P3 C14 106.9(8)
O8 P3 C14 103.6(8)
O10 P4 O12 114.0(7)
O10 P4 O11 117.6(7)
O12 P4 O11 104.0(7)
O10 P4 C14 112.4(8)
O12 P4 C14 106.9(8)
O11 P4 C14 100.5(8)
O17 P5 O18 114.6(6)
O17 P5 O19 112.3(7)
O18 P5 O19 103.8(7)
O17 P5 C27 114.7(7)
O18 P5 C27 103.8(8)
O19 P5 C27 106.7(7)
O20 P6 O21 113.4(7)
O20 P6 O22 116.1(6)
O21 P6 O22 104.7(7)
O20 P6 C27 112.2(8)
O21 P6 C27 108.4(7)
O22 P6 C27 101.0(7)
O23 P7 O24 115.5(7)
O23 P7 O25 113.7(8)
O24 P7 O25 103.4(7)
O23 P7 C40 114.2(7)
O24 P7 C40 103.2(8)
O25 P7 C40 105.6(8)
O26 P8 O28 113.9(7)
O26 P8 O27 116.1(7)
O28 P8 O27 105.1(7)
O26 P8 C40 112.8(8)
O28 P8 C40 106.7(8)
O27 P8 C40 101.1(7)
P1 C1 P2 114.3(10)
P1 C1 H1A 108.7
P2 C1 H1A 108.7
P1 C1 H1B 108.7
P2 C1 H1B 108.7
H1A C1 H1B 107.6
C3 C2 O2 113.4(17)
C3 C2 C4 121(2)
O2 C2 C4 107.6(18)
C3 C2 H2 104.2
O2 C2 H2 104.2
C4 C2 H2 104.2
C2 C3 H3A 109.5
C2 C3 H3B 109.5
H3A C3 H3B 109.5
C2 C3 H3C 109.5
H3A C3 H3C 109.5
H3B C3 H3C 109.5
C2 C4 H4A 109.5
C2 C4 H4B 109.5
H4A C4 H4B 109.5
C2 C4 H4C 109.5
H4A C4 H4C 109.5
H4B C4 H4C 109.5
O3 C5 C6 113(2)
O3 C5 C7 107(2)
C6 C5 C7 113(2)
O3 C5 H5 108.2
C6 C5 H5 108.2
C7 C5 H5 108.2
C5 C6 H6A 109.5
C5 C6 H6B 109.5
H6A C6 H6B 109.5
C5 C6 H6C 109.5
H6A C6 H6C 109.5
H6B C6 H6C 109.5
C5 C7 H7A 109.5
C5 C7 H7B 109.5
H7A C7 H7B 109.5
C5 C7 H7C 109.5
H7A C7 H7C 109.5
H7B C7 H7C 109.5
C10 C8 O5 107.3(18)
C10 C8 C9 115(2)
O5 C8 C9 107.0(19)
C10 C8 H8 109.1
O5 C8 H8 109.1
C9 C8 H8 109.1
C8 C9 H9A 109.5
C8 C9 H9B 109.5
H9A C9 H9B 109.5
C8 C9 H9C 109.5
H9A C9 H9C 109.5
H9B C9 H9C 109.5
C8 C10 H10A 109.5
C8 C10 H10B 109.5
H10A C10 H10B 109.5
C8 C10 H10C 109.5
H10A C10 H10C 109.5
H10B C10 H10C 109.5
C13 C11 C12 115(2)
C13 C11 O6 105.2(19)
C12 C11 O6 106(2)
C13 C11 H11 110.1
C12 C11 H11 110.1
O6 C11 H11 110.1
C11 C12 H12A 109.5
C11 C12 H12B 109.5
H12A C12 H12B 109.5
C11 C12 H12C 109.5
H12A C12 H12C 109.5
H12B C12 H12C 109.5
C11 C13 H13A 109.5
C11 C13 H13B 109.5
H13A C13 H13B 109.5
C11 C13 H13C 109.5
H13A C13 H13C 109.5
H13B C13 H13C 109.5
P4 C14 P3 115.2(10)
P4 C14 H14A 108.5
P3 C14 H14A 108.5
P4 C14 H14B 108.5
P3 C14 H14B 108.5
H14A C14 H14B 107.5
C16 C15 O8 107.4(17)
C16 C15 C17 111.9(18)
O8 C15 C17 107.6(18)
C16 C15 H15 110.0
O8 C15 H15 110.0
C17 C15 H15 110.0
C15 C16 H16A 109.5
C15 C16 H16B 109.5
H16A C16 H16B 109.5
C15 C16 H16C 109.5
H16A C16 H16C 109.5
H16B C16 H16C 109.5
C15 C17 H17A 109.5
C15 C17 H17B 109.5
H17A C17 H17B 109.5
C15 C17 H17C 109.5
H17A C17 H17C 109.5
H17B C17 H17C 109.5
C20 C18 C19 114(2)
C20 C18 O9 112(2)
C19 C18 O9 111(2)
C20 C18 H18 106.5
C19 C18 H18 106.5
O9 C18 H18 106.5
C18 C19 H19A 109.5
C18 C19 H19B 109.5
H19A C19 H19B 109.5
C18 C19 H19C 109.5
H19A C19 H19C 109.5
H19B C19 H19C 109.5
C18 C20 H20A 109.5
C18 C20 H20B 109.5
H20A C20 H20B 109.5
C18 C20 H20C 109.5
H20A C20 H20C 109.5
H20B C20 H20C 109.5
C23 C21 O11 109.1(17)
C23 C21 C22 114(2)
O11 C21 C22 105.9(17)
C23 C21 H21 109.1
O11 C21 H21 109.1
C22 C21 H21 109.1
C21 C22 H22A 109.5
C21 C22 H22B 109.5
H22A C22 H22B 109.5
C21 C22 H22C 109.5
H22A C22 H22C 109.5
H22B C22 H22C 109.5
C21 C23 H23A 109.5
C21 C23 H23B 109.5
H23A C23 H23B 109.5
C21 C23 H23C 109.5
H23A C23 H23C 109.5
H23B C23 H23C 109.5
O12 C24 C25 106.0(16)
O12 C24 C26 109.4(16)
C25 C24 C26 111.3(19)
O12 C24 H24 110.0
C25 C24 H24 110.0
C26 C24 H24 110.0
C24 C25 H25A 109.5
C24 C25 H25B 109.5
H25A C25 H25B 109.5
C24 C25 H25C 109.5
H25A C25 H25C 109.5
H25B C25 H25C 109.5
C24 C26 H26A 109.5
C24 C26 H26B 109.5
H26A C26 H26B 109.5
C24 C26 H26C 109.5
H26A C26 H26C 109.5
H26B C26 H26C 109.5
P5 C27 P6 115.2(9)
P5 C27 H27A 108.5
P6 C27 H27A 108.5
P5 C27 H27B 108.5
P6 C27 H27B 108.5
H27A C27 H27B 107.5
O18 C28 C30 110.1(16)
O18 C28 C29 108.3(17)
C30 C28 C29 113.9(16)
O18 C28 H28 108.1
C30 C28 H28 108.1
C29 C28 H28 108.1
C28 C29 H29A 109.5
C28 C29 H29B 109.5
H29A C29 H29B 109.5
C28 C29 H29C 109.5
H29A C29 H29C 109.5
H29B C29 H29C 109.5
C28 C30 H30A 109.5
C28 C30 H30B 109.5
H30A C30 H30B 109.5
C28 C30 H30C 109.5
H30A C30 H30C 109.5
H30B C30 H30C 109.5
C32 C31 C33 113(2)
C32 C31 O19 107.9(19)
C33 C31 O19 106(2)
C32 C31 H31 110.0
C33 C31 H31 110.0
O19 C31 H31 110.0
C31 C32 H32A 109.5
C31 C32 H32B 109.5
H32A C32 H32B 109.5
C31 C32 H32C 109.5
H32A C32 H32C 109.5
H32B C32 H32C 109.5
C31 C33 H33A 109.5
C31 C33 H33B 109.5
H33A C33 H33B 109.5
C31 C33 H33C 109.5
H33A C33 H33C 109.5
H33B C33 H33C 109.5
O21 C34 C36 110.5(16)
O21 C34 C35 107.6(16)
C36 C34 C35 113.3(18)
O21 C34 H34 108.4
C36 C34 H34 108.4
C35 C34 H34 108.4
C34 C35 H35A 109.5
C34 C35 H35B 109.5
H35A C35 H35B 109.5
C34 C35 H35C 109.5
H35A C35 H35C 109.5
H35B C35 H35C 109.5
C34 C36 H36A 109.5
C34 C36 H36B 109.5
H36A C36 H36B 109.5
C34 C36 H36C 109.5
H36A C36 H36C 109.5
H36B C36 H36C 109.5
C39 C37 O22 111.9(17)
C39 C37 C38 113.5(18)
O22 C37 C38 106.8(16)
C39 C37 H37 108.2
O22 C37 H37 108.2
C38 C37 H37 108.2
C37 C38 H38A 109.5
C37 C38 H38B 109.5
H38A C38 H38B 109.5
C37 C38 H38C 109.5
H38A C38 H38C 109.5
H38B C38 H38C 109.5
C37 C39 H39A 109.5
C37 C39 H39B 109.5
H39A C39 H39B 109.5
C37 C39 H39C 109.5
H39A C39 H39C 109.5
H39B C39 H39C 109.5
P8 C40 P7 112.4(9)
P8 C40 H40A 109.1
P7 C40 H40A 109.1
P8 C40 H40B 109.1
P7 C40 H40B 109.1
H40A C40 H40B 107.9
C43 C42 O24 104.6(19)
C43 C42 C44 107.1(19)
O24 C42 C44 106.9(17)
C43 C42 H42 112.6
O24 C42 H42 112.6
C44 C42 H42 112.6
C42 C43 H43A 109.5
C42 C43 H43B 109.5
H43A C43 H43B 109.5
C42 C43 H43C 109.5
H43A C43 H43C 109.5
H43B C43 H43C 109.5
C42 C44 H44A 109.5
C42 C44 H44B 109.5
H44A C44 H44B 109.5
C42 C44 H44C 109.5
H44A C44 H44C 109.5
H44B C44 H44C 109.5
C46 C45 C47 110(2)
C46 C45 O25 109(2)
C47 C45 O25 104.4(19)
C46 C45 H45 111.2
C47 C45 H45 111.2
O25 C45 H45 111.2
C45 C46 H46A 109.5
C45 C46 H46B 109.5
H46A C46 H46B 109.5
C45 C46 H46C 109.5
H46A C46 H46C 109.5
H46B C46 H46C 109.5
C45 C47 H47A 109.5
C45 C47 H47B 109.5
H47A C47 H47B 109.5
C45 C47 H47C 109.5
H47A C47 H47C 109.5
H47B C47 H47C 109.5
O27 C48 C49 105.7(17)
O27 C48 C50 105.7(17)
C49 C48 C50 112.9(19)
O27 C48 H48 110.8
C49 C48 H48 110.8
C50 C48 H48 110.8
C48 C49 H49A 109.5
C48 C49 H49B 109.5
H49A C49 H49B 109.5
C48 C49 H49C 109.5
H49A C49 H49C 109.5
H49B C49 H49C 109.5
C48 C50 H50A 109.5
C48 C50 H50B 109.5
H50A C50 H50B 109.5
C48 C50 H50C 109.5
H50A C50 H50C 109.5
H50B C50 H50C 109.5
O28 C51 C53 109(2)
O28 C51 C52 108.4(18)
C53 C51 C52 112(2)
O28 C51 H51 109.1
C53 C51 H51 109.1
C52 C51 H51 109.1
C51 C52 H52A 109.5
C51 C52 H52B 109.5
H52A C52 H52B 109.5
C51 C52 H52C 109.5
H52A C52 H52C 109.5
H52B C52 H52C 109.5
C51 C53 H53A 109.5
C51 C53 H53B 109.5
H53A C53 H53B 109.5
C51 C53 H53C 109.5
H53A C53 H53C 109.5
H53B C53 H53C 109.5

loop_
_geom_bond_atom_site_label_1
_geom_bond_atom_site_label_2
_geom_bond_distance
La1 O7 2.474(11)
La1 O4 2.539(11)
La1 O1 2.553(10)
La1 O10 2.564(11)
La1 O14 2.574(10)
La1 O16 2.589(11)
La1 O13 2.594(11)
La1 O15 2.628(12)
La1 Cl1 2.911(5)
La2 O26 2.524(11)
La2 O17 2.538(10)
La2 O23 2.556(10)
La2 O20 2.566(11)
La2 O32 2.575(11)
La2 O30 2.576(9)
La2 O31 2.598(11)
La2 O29 2.631(11)
La2 Cl2 2.910(4)
O1 P1 1.489(12)
O2 C2 1.45(2)
O2 P1 1.559(13)
O3 C5 1.43(2)
O3 P1 1.546(13)
O4 P2 1.475(11)
O5 C8 1.47(2)
O5 P2 1.543(12)
O6 C11 1.49(2)
O6 P2 1.577(13)
O7 P3 1.483(11)
O8 C15 1.49(2)
O8 P3 1.569(12)
O9 C18 1.44(2)
O9 P3 1.567(14)
O10 P4 1.478(11)
O11 C21 1.48(2)
O11 P4 1.556(12)
O12 C24 1.48(2)
O12 P4 1.555(13)
O13 H13E 0.8499
O13 H13F 0.8500
O14 H14D 0.8499
O14 H14E 0.8500
O15 H15B 0.8499
O15 H15C 0.8501
O16 H16E 0.8500
O16 H16F 0.8499
O17 P5 1.448(10)
O18 C28 1.488(18)
O18 P5 1.552(11)
O19 C31 1.49(2)
O19 P5 1.556(13)
O20 P6 1.475(11)
O21 C34 1.464(19)
O21 P6 1.563(12)
O22 C37 1.47(2)
O22 P6 1.564(11)
O23 P7 1.463(11)
O24 C42 1.50(2)
O24 P7 1.550(12)
O25 C45 1.47(2)
O25 P7 1.567(13)
O26 P8 1.482(11)
O27 C48 1.48(2)
O27 P8 1.559(11)
O28 C51 1.442(19)
O28 P8 1.543(13)
O29 H29E 0.8500
O29 H29F 0.8500
O30 H30E 0.8498
O30 H30F 0.8501
O31 H31B 0.8500
O31 H31C 0.8500
O32 H32E 0.8501
O32 H32F 0.8501
P1 C1 1.760(18)
P2 C1 1.778(17)
P3 C14 1.812(16)
P4 C14 1.778(17)
P5 C27 1.753(15)
P6 C27 1.811(16)
P7 C40 1.800(18)
P8 C40 1.799(16)
C1 H1A 0.9700
C1 H1B 0.9700
C2 C3 1.44(3)
C2 C4 1.47(2)
C2 H2 0.9800
C3 H3A 0.9600
C3 H3B 0.9600
C3 H3C 0.9600
C4 H4A 0.9600
C4 H4B 0.9600
C4 H4C 0.9600
C5 C6 1.44(3)
C5 C7 1.48(3)
C5 H5 0.9800
C6 H6A 0.9600
C6 H6B 0.9600
C6 H6C 0.9600
C7 H7A 0.9600
C7 H7B 0.9600
C7 H7C 0.9600
C8 C10 1.47(3)
C8 C9 1.51(3)
C8 H8 0.9800
C9 H9A 0.9600
C9 H9B 0.9600
C9 H9C 0.9600
C10 H10A 0.9600
C10 H10B 0.9600
C10 H10C 0.9600
C11 C13 1.44(3)
C11 C12 1.45(3)
C11 H11 0.9800
C12 H12A 0.9600
C12 H12B 0.9600
C12 H12C 0.9600
C13 H13A 0.9600
C13 H13B 0.9600
C13 H13C 0.9600
C14 H14A 0.9700
C14 H14B 0.9700
C15 C16 1.49(3)
C15 C17 1.49(3)
C15 H15 0.9800
C16 H16A 0.9600
C16 H16B 0.9600
C16 H16C 0.9600
C17 H17A 0.9600
C17 H17B 0.9600
C17 H17C 0.9600
C18 C20 1.41(3)
C18 C19 1.44(3)
C18 H18 0.9800
C19 H19A 0.9600
C19 H19B 0.9600
C19 H19C 0.9600
C20 H20A 0.9600
C20 H20B 0.9600
C20 H20C 0.9600
C21 C23 1.48(2)
C21 C22 1.48(2)
C21 H21 0.9800
C22 H22A 0.9600
C22 H22B 0.9600
C22 H22C 0.9600
C23 H23A 0.9600
C23 H23B 0.9600
C23 H23C 0.9600
C24 C25 1.48(2)
C24 C26 1.51(3)
C24 H24 0.9800
C25 H25A 0.9600
C25 H25B 0.9600
C25 H25C 0.9600
C26 H26A 0.9600
C26 H26B 0.9600
C26 H26C 0.9600
C27 H27A 0.9700
C27 H27B 0.9700
C28 C30 1.49(2)
C28 C29 1.51(3)
C28 H28 0.9800
C29 H29A 0.9600
C29 H29B 0.9600
C29 H29C 0.9600
C30 H30A 0.9600
C30 H30B 0.9600
C30 H30C 0.9600
C31 C32 1.43(2)
C31 C33 1.44(3)
C31 H31 0.9800
C32 H32A 0.9600
C32 H32B 0.9600
C32 H32C 0.9600
C33 H33A 0.9600
C33 H33B 0.9600
C33 H33C 0.9600
C34 C36 1.49(2)
C34 C35 1.50(2)
C34 H34 0.9800
C35 H35A 0.9600
C35 H35B 0.9600
C35 H35C 0.9600
C36 H36A 0.9600
C36 H36B 0.9600
C36 H36C 0.9600
C37 C39 1.44(2)
C37 C38 1.49(2)
C37 H37 0.9800
C38 H38A 0.9600
C38 H38B 0.9600
C38 H38C 0.9600
C39 H39A 0.9600
C39 H39B 0.9600
C39 H39C 0.9600
C40 H40A 0.9700
C40 H40B 0.9700
C42 C43 1.49(3)
C42 C44 1.51(3)
C42 H42 0.9800
C43 H43A 0.9600
C43 H43B 0.9600
C43 H43C 0.9600
C44 H44A 0.9600
C44 H44B 0.9600
C44 H44C 0.9600
C45 C46 1.43(3)
C45 C47 1.46(3)
C45 H45 0.9800
C46 H46A 0.9600
C46 H46B 0.9600
C46 H46C 0.9600
C47 H47A 0.9600
C47 H47B 0.9600
C47 H47C 0.9600
C48 C49 1.50(3)
C48 C50 1.52(3)
C48 H48 0.9800
C49 H49A 0.9600
C49 H49B 0.9600
C49 H49C 0.9600
C50 H50A 0.9600
C50 H50B 0.9600
C50 H50C 0.9600
C51 C53 1.47(3)
C51 C52 1.50(3)
C51 H51 0.9800
C52 H52A 0.9600
C52 H52B 0.9600
C52 H52C 0.9600
C53 H53A 0.9600
C53 H53B 0.9600
C53 H53C 0.9600

loop_
_geom_torsion_atom_site_label_1
_geom_torsion_atom_site_label_2
_geom_torsion_atom_site_label_3
_geom_torsion_atom_site_label_4
_geom_torsion
O7 La1 O1 P1 88.8(12)
O4 La1 O1 P1 -16.3(10)
O10 La1 O1 P1 138.5(11)
O14 La1 O1 P1 -85.6(11)
O16 La1 O1 P1 -31.2(13)
O13 La1 O1 P1 -141.5(9)
O15 La1 O1 P1 -157.4(11)
Cl1 La1 O1 P1 62.3(10)
O7 La1 O4 P2 -109.2(11)
O1 La1 O4 P2 34.0(11)
O10 La1 O4 P2 -19.5(16)
O14 La1 O4 P2 118.4(12)
O16 La1 O4 P2 -157.4(12)
O13 La1 O4 P2 168.6(10)
O15 La1 O4 P2 81.8(12)
Cl1 La1 O4 P2 -44.8(11)
O4 La1 O7 P3 123.4(13)
O1 La1 O7 P3 31.3(18)
O10 La1 O7 P3 -22.5(13)
O14 La1 O7 P3 -156.6(11)
O16 La1 O7 P3 170.6(15)
O13 La1 O7 P3 -114.0(14)
O15 La1 O7 P3 -66.7(14)
Cl1 La1 O7 P3 58.0(13)
O7 La1 O10 P4 28.7(11)
O4 La1 O10 P4 -73.6(13)
O1 La1 O10 P4 -123.8(11)
O14 La1 O10 P4 165.2(10)
O16 La1 O10 P4 46.0(13)
O13 La1 O10 P4 99.8(11)
O15 La1 O10 P4 166.5(12)
Cl1 La1 O10 P4 -48.5(11)
O26 La2 O17 P5 -124.2(11)
O23 La2 O17 P5 -34.2(16)
O20 La2 O17 P5 22.1(11)
O32 La2 O17 P5 -171.5(13)
O30 La2 O17 P5 156.2(10)
O31 La2 O17 P5 66.4(12)
O29 La2 O17 P5 112.6(12)
Cl2 La2 O17 P5 -58.5(11)
O26 La2 O20 P6 73.4(13)
O17 La2 O20 P6 -29.2(10)
O23 La2 O20 P6 123.2(11)
O32 La2 O20 P6 -46.9(12)
O30 La2 O20 P6 -164.7(9)
O31 La2 O20 P6 -167.3(12)
O29 La2 O20 P6 -100.4(11)
Cl2 La2 O20 P6 48.4(10)
O26 La2 O23 P7 18.4(10)
O17 La2 O23 P7 -84.4(12)
O20 La2 O23 P7 -136.4(10)
O32 La2 O23 P7 33.6(12)
O30 La2 O23 P7 88.1(10)
O31 La2 O23 P7 159.7(11)
O29 La2 O23 P7 143.4(9)
Cl2 La2 O23 P7 -60.2(10)
O17 La2 O26 P8 108.2(11)
O23 La2 O26 P8 -35.9(11)
O20 La2 O26 P8 17.8(16)
O32 La2 O26 P8 155.8(13)
O30 La2 O26 P8 -120.5(12)
O31 La2 O26 P8 -83.2(12)
O29 La2 O26 P8 -170.0(10)
Cl2 La2 O26 P8 43.0(11)
La1 O1 P1 O3 -139.2(10)
La1 O1 P1 O2 100.1(11)
La1 O1 P1 C1 -18.9(14)
C5 O3 P1 O1 13(2)
C5 O3 P1 O2 139.5(17)
C5 O3 P1 C1 -111.7(18)
C2 O2 P1 O1 59.8(17)
C2 O2 P1 O3 -64.9(17)
C2 O2 P1 C1 -175.8(16)
La1 O4 P2 O5 -128.3(10)
La1 O4 P2 O6 112.5(11)
La1 O4 P2 C1 -10.0(15)
C8 O5 P2 O4 -41.2(18)
C8 O5 P2 O6 82.7(17)
C8 O5 P2 C1 -165.0(16)
C11 O6 P2 O4 -19.1(19)
C11 O6 P2 O5 -145.7(16)
C11 O6 P2 C1 106.1(17)
La1 O7 P3 O9 -127.5(12)
La1 O7 P3 O8 111.2(13)
La1 O7 P3 C14 -6.3(16)
C18 O9 P3 O7 27.2(18)
C18 O9 P3 O8 154.1(16)
C18 O9 P3 C14 -96.5(17)
C15 O8 P3 O7 50.9(15)
C15 O8 P3 O9 -75.4(14)
C15 O8 P3 C14 172.7(13)
La1 O10 P4 O12 -125.4(11)
La1 O10 P4 O11 112.5(11)
La1 O10 P4 C14 -3.5(14)
C24 O12 P4 O10 10.9(17)
C24 O12 P4 O11 140.2(14)
C24 O12 P4 C14 -114.0(15)
C21 O11 P4 O10 77.3(16)
C21 O11 P4 O12 -49.8(16)
C21 O11 P4 C14 -160.4(15)
La2 O17 P5 O18 -112.0(11)
La2 O17 P5 O19 130.0(11)
La2 O17 P5 C27 7.9(15)
C28 O18 P5 O17 -49.3(15)
C28 O18 P5 O19 73.5(13)
C28 O18 P5 C27 -175.1(13)
C31 O19 P5 O17 -33.4(16)
C31 O19 P5 O18 -157.7(13)
C31 O19 P5 C27 93.1(15)
La2 O20 P6 O21 127.8(10)
La2 O20 P6 O22 -110.9(11)
La2 O20 P6 C27 4.6(13)
C34 O21 P6 O20 -13.3(16)
C34 O21 P6 O22 -140.8(13)
C34 O21 P6 C27 112.0(14)
C37 O22 P6 O20 -77.9(15)
C37 O22 P6 O21 47.9(15)
C37 O22 P6 C27 160.5(14)
La2 O23 P7 O24 -102.8(11)
La2 O23 P7 O25 137.9(10)
La2 O23 P7 C40 16.6(13)
C42 O24 P7 O23 -59.9(16)
C42 O24 P7 O25 65.0(16)
C42 O24 P7 C40 174.8(14)
C45 O25 P7 O23 -19(2)
C45 O25 P7 O24 -145.2(17)
C45 O25 P7 C40 106.7(18)
La2 O26 P8 O28 -110.5(12)
La2 O26 P8 O27 127.3(10)
La2 O26 P8 C40 11.3(14)
C51 O28 P8 O26 15.9(19)
C51 O28 P8 O27 143.9(16)
C51 O28 P8 C40 -109.3(17)
C48 O27 P8 O26 44.2(17)
C48 O27 P8 O28 -82.6(16)
C48 O27 P8 C40 166.6(15)
O1 P1 C1 P2 56.1(12)
O3 P1 C1 P2 180.0(9)
O2 P1 C1 P2 -69.9(11)
O4 P2 C1 P1 -43.6(13)
O5 P2 C1 P1 82.7(11)
O6 P2 C1 P1 -168.5(9)
P1 O2 C2 C3 -76(2)
P1 O2 C2 C4 146.9(16)
P1 O3 C5 C6 -122(2)
P1 O3 C5 C7 114(2)
P2 O5 C8 C10 -120.4(18)
P2 O5 C8 C9 115.5(18)
P2 O6 C11 C13 -131.3(17)
P2 O6 C11 C12 106(2)
O10 P4 C14 P3 -42.1(13)
O12 P4 C14 P3 83.7(11)
O11 P4 C14 P3 -168.0(9)
O7 P3 C14 P4 46.6(13)
O9 P3 C14 P4 172.0(9)
O8 P3 C14 P4 -77.7(11)
P3 O8 C15 C16 -137.6(14)
P3 O8 C15 C17 101.8(17)
P3 O9 C18 C20 -116(2)
P3 O9 C18 C19 116(2)
P4 O11 C21 C23 -77(2)
P4 O11 C21 C22 159.4(14)
P4 O12 C24 C25 154.0(14)
P4 O12 C24 C26 -85.9(19)
O17 P5 C27 P6 -47.8(13)
O18 P5 C27 P6 78.0(10)
O19 P5 C27 P6 -172.8(9)
O20 P6 C27 P5 41.9(12)
O21 P6 C27 P5 -84.0(10)
O22 P6 C27 P5 166.3(9)
P5 O18 C28 C30 -99.6(16)
P5 O18 C28 C29 135.3(14)
P5 O19 C31 C32 -121.8(19)
P5 O19 C31 C33 116.8(18)
P6 O21 C34 C36 86.1(19)
P6 O21 C34 C35 -149.7(14)
P6 O22 C37 C39 79(2)
P6 O22 C37 C38 -156.4(14)
O26 P8 C40 P7 42.0(11)
O28 P8 C40 P7 167.7(8)
O27 P8 C40 P7 -82.7(10)
O23 P7 C40 P8 -53.8(11)
O24 P7 C40 P8 72.3(10)
O25 P7 C40 P8 -179.5(8)
P7 O24 C42 C43 -152.4(15)
P7 O24 C42 C44 94(2)
P7 O25 C45 C46 -125(2)
P7 O25 C45 C47 117.9(18)
P8 O27 C48 C49 -120.8(16)
P8 O27 C48 C50 119.3(16)
P8 O28 C51 C53 -104(2)
P8 O28 C51 C52 134.0(17)
